data_4342260
loop_
_publ_author_name
'Ding, Qing-Rong'
'Li, Li-Ming'
'Zhang, Lei'
'Zhang, Jian'

_publ_section_title
;
 Multiarylpolycarboxylate-mediated hybrid cobalt phosphate frameworks with
 supramolecular zeolitic topology and unusual i(2)o(2) connectivity.
;
_journal_issue 4
_journal_name_full 'Inorganic chemistry'
_journal_page_first 1209
_journal_page_last 1211
_journal_paper_doi 10.1021/ic502895u
_journal_volume 54
_journal_year 2015
_chemical_formula_moiety 'C14 H9 Co O8 P, C6 H14 N2'
_chemical_formula_sum 'C20 H23 Cl0 Co N2 O8 P'
_chemical_formula_weight 509.30
_chemical_name_systematic
;
 ? 
;
_space_group_crystal_system monoclinic
_space_group_IT_number 14
_space_group_name_Hall '-P 2ybc'
_space_group_name_H-M_alt 'P 1 21/c 1'
_symmetry_space_group_name_Hall '-P 2ybc'
_symmetry_space_group_name_H-M 'P 1 21/c 1'
_atom_sites_solution_hydrogens geom
_atom_sites_solution_primary direct
_atom_sites_solution_secondary difmap
_audit_creation_date 2014-01-23
_audit_creation_method
;
Olex2 1.2
(compiled 2013.12.10 svn.r2850 for OlexSys, GUI svn.r4736)
;
_cell_angle_alpha 90.00
_cell_angle_beta 94.240(7)
_cell_angle_gamma 90.00
_cell_formula_units_Z 4
_cell_length_a 20.1740(16)
_cell_length_b 9.7329(7)
_cell_length_c 10.7371(7)
_cell_measurement_reflns_used 2761
_cell_measurement_temperature 293(2)
_cell_measurement_theta_max 29.1553
_cell_measurement_theta_min 2.6683
_cell_volume 2102.5(3)
_computing_cell_refinement 'Bruker XSCANS'
_computing_data_collection 'Bruker XSCANS'
_computing_data_reduction 'Bruker SHELXTL'
_computing_molecular_graphics 'Olex2 (Dolomanov et al., 2009)'
_computing_publication_material 'Olex2 (Dolomanov et al., 2009)'
_computing_structure_refinement 'XL (Sheldrick, 2008)'
_computing_structure_solution 'XS (Sheldrick, 2008)'
_diffrn_ambient_temperature 293(2)
_diffrn_measured_fraction_theta_full 0.999
_diffrn_measured_fraction_theta_max 0.999
_diffrn_measurement_device_type 'multiwire proportional'
_diffrn_measurement_method 'phi and omega scans'
_diffrn_radiation_monochromator graphite
_diffrn_radiation_type MoK\a
_diffrn_radiation_wavelength 0.71073
_diffrn_reflns_av_R_equivalents 0.0314
_diffrn_reflns_av_unetI/netI 0.0491
_diffrn_reflns_limit_h_max 23
_diffrn_reflns_limit_h_min -20
_diffrn_reflns_limit_k_max 11
_diffrn_reflns_limit_k_min -11
_diffrn_reflns_limit_l_max 10
_diffrn_reflns_limit_l_min -12
_diffrn_reflns_number 7895
_diffrn_reflns_theta_full 24.99
_diffrn_reflns_theta_max 24.99
_diffrn_reflns_theta_min 2.83
_diffrn_source 'fine-focus sealed tube'
_diffrn_standards_decay_% none
_diffrn_standards_interval_count none
_diffrn_standards_interval_time none
_diffrn_standards_number none
_exptl_absorpt_coefficient_mu 0.944
_exptl_absorpt_correction_T_max 1.00000
_exptl_absorpt_correction_T_min 0.93540
_exptl_absorpt_correction_type none
_exptl_absorpt_process_details none
_exptl_crystal_colour blue
_exptl_crystal_density_diffrn 1.609
_exptl_crystal_density_method 'not measured'
_exptl_crystal_description block
_exptl_crystal_F_000 1052
_exptl_crystal_size_max 0.314
_exptl_crystal_size_mid 0.287
_exptl_crystal_size_min 0.256
_refine_diff_density_max 2.121
_refine_diff_density_min -1.121
_refine_diff_density_rms 0.165
_refine_ls_extinction_method none
_refine_ls_goodness_of_fit_ref 1.091
_refine_ls_hydrogen_treatment constr
_refine_ls_matrix_type full
_refine_ls_number_parameters 269
_refine_ls_number_reflns 3701
_refine_ls_number_restraints 0
_refine_ls_restrained_S_all 1.091
_refine_ls_R_factor_all 0.0967
_refine_ls_R_factor_gt 0.0759
_refine_ls_shift/su_max 0.000
_refine_ls_shift/su_mean 0.000
_refine_ls_structure_factor_coef Fsqd
_refine_ls_weighting_details 'calc w=1/[\s^2^(Fo^2^)+(0.1771P)^2^+3.1151P] where P=(Fo^2^+2Fc^2^)/3'
_refine_ls_weighting_scheme calc
_refine_ls_wR_factor_gt 0.2360
_refine_ls_wR_factor_ref 0.2572
_reflns_number_gt 2854
_reflns_number_total 3701
_reflns_threshold_expression >2sigma(I)
_cod_data_source_file ic502895u_si_002.cif
_cod_data_source_block a
_cod_depositor_comments 'Adding full bibliography for 4342260--4342261.cif.'
_cod_database_code 4342260
_olex2_refinement_description
;
1. Fixed Uiso
 At 1.2 times of:
  All C(H) groups, All C(H,H) groups, All N(H) groups
 At 1.5 times of:
  All O(H) groups
2.a Ternary CH refined with riding coordinates:
 N2(H2), N1(H1a)
2.b Secondary CH2 refined with riding coordinates:
 C17(H17a,H17b), C19(H19a,H19b), C18(H18a,H18b), C16(H16a,H16b), C15(H15a,
 H15b), C20(H20a,H20b)
2.c Aromatic/amide H refined with riding coordinates:
 C4(H4), C6(H6), C3(H3), C5(H5), C10(H10), C11(H11), C12(H12), C13(H13)
2.d Tetrahedral OH refined with riding coordinates:
 O1(H1)
;

loop_
_space_group_symop_id
_space_group_symop_operation_xyz
1 'x, y, z'
2 '-x, y+1/2, -z+1/2'
3 '-x, -y, -z'
4 'x, -y-1/2, z-1/2'

loop_
_atom_site_label
_atom_site_type_symbol
_atom_site_fract_x
_atom_site_fract_y
_atom_site_fract_z
_atom_site_U_iso_or_equiv
_atom_site_adp_type
_atom_site_occupancy
_atom_site_symmetry_multiplicity
_atom_site_calc_flag
_atom_site_refinement_flags_posn
Co1 Co 0.44973(4) 0.32785(7) 0.09701(7) 0.0188(3) Uani 1 1 d .
P1 P 0.48621(7) 0.38040(15) -0.17362(12) 0.0188(4) Uani 1 1 d .
O4 O 0.4813(2) 0.2811(4) -0.0654(4) 0.0269(9) Uani 1 1 d .
O2 O 0.5422(2) 0.4830(4) -0.1495(4) 0.0325(10) Uani 1 1 d .
O3 O 0.4986(2) 0.3059(4) -0.2947(4) 0.0257(9) Uani 1 1 d .
O5 O 0.3546(2) 0.2936(5) 0.1021(5) 0.0362(11) Uani 1 1 d .
C2 C 0.2406(3) 0.3464(7) 0.0743(6) 0.0316(15) Uani 1 1 d .
C1 C 0.3096(3) 0.3544(6) 0.0327(7) 0.0313(15) Uani 1 1 d .
O6 O 0.3194(3) 0.4166(6) -0.0650(6) 0.0572(16) Uani 1 1 d .
C7 C 0.1131(4) 0.3416(9) 0.1572(7) 0.049(2) Uani 1 1 d .
C4 C 0.2269(4) 0.2655(8) 0.1762(7) 0.0439(17) Uani 1 1 d .
H4 H 0.2604 0.2134 0.2172 0.053 Uiso 1 1 calc R
C14 C -0.1485(4) 0.3417(11) 0.3352(8) 0.059(2) Uani 1 1 d .
C6 C 0.1633(4) 0.2627(11) 0.2166(8) 0.056(2) Uani 1 1 d .
H6 H 0.1542 0.2076 0.2839 0.067 Uiso 1 1 calc R
C3 C 0.1904(3) 0.4260(9) 0.0131(8) 0.050(2) Uani 1 1 d .
H3 H 0.1991 0.4796 -0.0555 0.060 Uiso 1 1 calc R
C5 C 0.1268(4) 0.4234(10) 0.0568(9) 0.061(2) Uani 1 1 d .
H5 H 0.0932 0.4773 0.0179 0.073 Uiso 1 1 calc R
O8 O -0.1553(3) 0.4083(11) 0.4352(9) 0.110(3) Uani 1 1 d .
O1 O 0.4196(2) 0.4618(5) -0.1945(4) 0.0350(11) Uani 1 1 d .
H1 H 0.3933 0.4342 -0.1455 0.052 Uiso 1 1 calc R
N2 N 0.6135(3) 0.3853(6) 0.5965(6) 0.0384(14) Uani 1 1 d .
H2 H 0.5735 0.3809 0.6300 0.046 Uiso 1 1 calc R
C17 C 0.7255(4) 0.4773(9) 0.6216(8) 0.0494(19) Uani 1 1 d .
H17A H 0.7351 0.5725 0.6034 0.059 Uiso 1 1 calc R
H17B H 0.7606 0.4431 0.6800 0.059 Uiso 1 1 calc R
C19 C 0.6397(4) 0.2425(8) 0.5828(8) 0.049(2) Uani 1 1 d .
H19A H 0.6102 0.1901 0.5254 0.058 Uiso 1 1 calc R
H19B H 0.6429 0.1961 0.6630 0.058 Uiso 1 1 calc R
C18 C 0.6043(4) 0.4484(8) 0.4699(8) 0.049(2) Uani 1 1 d .
H18A H 0.5865 0.5406 0.4755 0.059 Uiso 1 1 calc R
H18B H 0.5737 0.3941 0.4163 0.059 Uiso 1 1 calc R
C16 C 0.6719(4) 0.4524(9) 0.4179(7) 0.0488(19) Uani 1 1 d .
H16A H 0.6708 0.3985 0.3418 0.059 Uiso 1 1 calc R
H16B H 0.6827 0.5464 0.3972 0.059 Uiso 1 1 calc R
C15 C 0.7074(4) 0.2541(8) 0.5333(10) 0.057(2) Uani 1 1 d .
H15A H 0.7406 0.2164 0.5938 0.068 Uiso 1 1 calc R
H15B H 0.7084 0.2011 0.4569 0.068 Uiso 1 1 calc R
C20 C 0.6600(5) 0.4683(12) 0.6797(8) 0.070(3) Uani 1 1 d .
H20A H 0.6661 0.4255 0.7613 0.084 Uiso 1 1 calc R
H20B H 0.6419 0.5597 0.6900 0.084 Uiso 1 1 calc R
O7 O -0.1946(4) 0.2951(19) 0.2826(11) 0.198(8) Uani 1 1 d .
N1 N 0.7237(3) 0.3979(6) 0.5080(6) 0.0355(13) Uani 1 1 d .
H1A H 0.7639 0.4025 0.4750 0.043 Uiso 1 1 calc R
C9 C 0.0458(4) 0.3373(11) 0.2037(8) 0.059(3) Uani 1 1 d .
C8 C -0.0818(4) 0.3400(10) 0.2897(7) 0.057(2) Uani 1 1 d .
C10 C -0.0088(6) 0.3190(11) 0.1247(12) 0.084(3) Uiso 1 1 d .
H10 H -0.0037 0.3053 0.0402 0.100 Uiso 1 1 calc R
C11 C -0.0730(6) 0.3200(12) 0.1669(13) 0.086(3) Uiso 1 1 d .
H11 H -0.1096 0.3068 0.1104 0.103 Uiso 1 1 calc R
C12 C -0.0296(10) 0.3441(18) 0.368(2) 0.147(7) Uiso 1 1 d .
H12 H -0.0346 0.3450 0.4535 0.176 Uiso 1 1 calc R
C13 C 0.0384(13) 0.347(2) 0.321(2) 0.177(9) Uiso 1 1 d .
H13 H 0.0755 0.3566 0.3776 0.213 Uiso 1 1 calc R

loop_
_atom_site_aniso_label
_atom_site_aniso_U_11
_atom_site_aniso_U_22
_atom_site_aniso_U_33
_atom_site_aniso_U_23
_atom_site_aniso_U_13
_atom_site_aniso_U_12
Co1 0.0200(5) 0.0199(5) 0.0170(5) 0.0007(3) 0.0041(3) 0.0005(3)
P1 0.0222(8) 0.0198(8) 0.0149(7) -0.0010(5) 0.0049(6) 0.0004(6)
O4 0.034(2) 0.026(2) 0.022(2) 0.0036(17) 0.0108(17) 0.0068(19)
O2 0.034(2) 0.029(2) 0.035(2) -0.0099(19) 0.0062(19) -0.005(2)
O3 0.025(2) 0.032(2) 0.021(2) -0.0072(17) 0.0084(17) -0.0071(18)
O5 0.017(2) 0.046(3) 0.046(3) 0.000(2) 0.003(2) 0.000(2)
C2 0.023(3) 0.038(4) 0.034(4) -0.011(3) 0.006(3) -0.001(3)
C1 0.024(3) 0.028(3) 0.043(4) -0.010(3) 0.008(3) -0.004(3)
O6 0.037(3) 0.069(4) 0.068(4) 0.028(3) 0.022(3) 0.011(3)
C7 0.037(4) 0.073(6) 0.038(4) -0.001(4) 0.009(3) -0.001(4)
C4 0.033(4) 0.057(5) 0.043(4) -0.003(4) 0.011(3) 0.000(4)
C14 0.028(4) 0.104(8) 0.044(5) -0.002(5) 0.005(4) -0.006(4)
C6 0.027(4) 0.096(7) 0.045(4) 0.014(4) 0.014(3) -0.002(4)
C3 0.025(4) 0.065(5) 0.061(5) 0.005(4) 0.012(3) 0.007(4)
C5 0.027(4) 0.087(7) 0.071(6) 0.012(5) 0.014(4) 0.015(4)
O8 0.045(4) 0.170(9) 0.121(7) -0.066(7) 0.045(4) -0.020(5)
O1 0.029(2) 0.041(3) 0.036(2) 0.012(2) 0.0119(19) 0.014(2)
N2 0.032(3) 0.042(3) 0.044(3) 0.005(3) 0.020(3) -0.003(3)
C17 0.037(4) 0.059(5) 0.052(5) -0.016(4) 0.003(3) -0.011(4)
C19 0.040(4) 0.037(4) 0.069(5) 0.022(4) 0.003(4) -0.003(3)
C18 0.033(4) 0.050(4) 0.065(5) 0.027(4) 0.006(3) 0.002(3)
C16 0.052(5) 0.057(5) 0.039(4) 0.009(4) 0.008(3) -0.003(4)
C15 0.044(4) 0.036(4) 0.090(7) -0.002(4) 0.008(4) 0.012(4)
C20 0.074(6) 0.098(7) 0.040(4) -0.030(5) 0.027(4) -0.025(6)
O7 0.048(5) 0.41(2) 0.140(9) -0.161(12) 0.047(5) -0.064(8)
N1 0.023(3) 0.039(3) 0.046(3) -0.004(3) 0.015(2) 0.001(2)
C9 0.035(4) 0.108(8) 0.033(4) -0.002(4) 0.002(3) 0.007(4)
C8 0.031(4) 0.106(7) 0.033(4) 0.001(4) 0.001(3) 0.004(4)

loop_
_atom_type_symbol
_atom_type_description
_atom_type_scat_dispersion_real
_atom_type_scat_dispersion_imag
_atom_type_scat_source
C C 0.0033 0.0016 'International Tables Vol C Tables 4.2.6.8 and 6.1.1.4'
H H 0.0000 0.0000 'International Tables Vol C Tables 4.2.6.8 and 6.1.1.4'
N N 0.0061 0.0033 'International Tables Vol C Tables 4.2.6.8 and 6.1.1.4'
O O 0.0106 0.0060 'International Tables Vol C Tables 4.2.6.8 and 6.1.1.4'
P P 0.1023 0.0942 'International Tables Vol C Tables 4.2.6.8 and 6.1.1.4'
Cl Cl 0.1484 0.1585 'International Tables Vol C Tables 4.2.6.8 and 6.1.1.4'
Co Co 0.3494 0.9721 'International Tables Vol C Tables 4.2.6.8 and 6.1.1.4'

loop_
_geom_angle_atom_site_label_1
_geom_angle_atom_site_label_2
_geom_angle_atom_site_label_3
_geom_angle
_geom_angle_site_symmetry_1
_geom_angle_site_symmetry_3
O4 Co1 O3 101.06(17) . 4_566
O2 Co1 O4 117.19(18) 3_665 .
O2 Co1 O3 115.63(18) 3_665 4_566
O2 Co1 O5 102.52(19) 3_665 .
O5 Co1 O4 111.79(19) . .
O5 Co1 O3 108.76(19) . 4_566
O4 P1 O3 111.9(2) . .
O4 P1 O1 109.2(2) . .
O2 P1 O4 112.2(3) . .
O2 P1 O3 107.0(2) . .
O2 P1 O1 108.2(3) . .
O3 P1 O1 108.2(2) . .
P1 O4 Co1 125.3(3) . .
P1 O2 Co1 136.4(3) . 3_665
P1 O3 Co1 135.6(3) . 4_565
C1 O5 Co1 124.2(4) . .
C4 C2 C1 120.6(6) . .
C4 C2 C3 120.1(7) . .
C3 C2 C1 119.3(6) . .
O5 C1 C2 116.1(6) . .
O6 C1 O5 124.6(6) . .
O6 C1 C2 119.3(6) . .
C6 C7 C9 119.1(7) . .
C5 C7 C6 119.7(7) . .
C5 C7 C9 121.2(8) . .
C6 C4 C2 120.0(7) . .
O8 C14 C8 116.5(8) . .
O7 C14 O8 119.0(9) . .
O7 C14 C8 124.3(9) . .
C4 C6 C7 120.5(8) . .
C5 C3 C2 118.9(8) . .
C7 C5 C3 120.8(8) . .
C18 N2 C19 108.3(6) . .
C20 N2 C19 110.6(7) . .
C20 N2 C18 110.8(6) . .
N1 C17 C20 110.6(6) . .
N2 C19 C15 107.5(6) . .
N2 C18 C16 107.0(6) . .
N1 C16 C18 111.3(6) . .
N1 C15 C19 110.9(6) . .
N2 C20 C17 108.4(6) . .
C17 N1 C16 109.7(6) . .
C17 N1 C15 110.3(7) . .
C15 N1 C16 108.0(6) . .
C10 C9 C7 121.2(9) . .
C13 C9 C7 120.2(14) . .
C13 C9 C10 118.6(15) . .
C11 C8 C14 121.0(9) . .
C12 C8 C14 120.2(12) . .
C12 C8 C11 118.4(13) . .
C9 C10 C11 121.7(12) . .
C8 C11 C10 120.3(11) . .
C8 C12 C13 120(2) . .
C9 C13 C12 120(2) . .

loop_
_geom_bond_atom_site_label_1
_geom_bond_atom_site_label_2
_geom_bond_distance
_geom_bond_site_symmetry_2
Co1 O4 1.954(4) .
Co1 O2 1.928(4) 3_665
Co1 O3 1.961(4) 4_566
Co1 O5 1.953(4) .
P1 O4 1.520(4) .
P1 O2 1.516(4) .
P1 O3 1.525(4) .
P1 O1 1.561(4) .
O2 Co1 1.928(4) 3_665
O3 Co1 1.961(4) 4_565
O5 C1 1.277(8) .
C2 C1 1.494(9) .
C2 C4 1.393(10) .
C2 C3 1.401(10) .
C1 O6 1.240(9) .
C7 C6 1.388(12) .
C7 C5 1.384(12) .
C7 C9 1.483(11) .
C4 C6 1.383(10) .
C14 O8 1.270(12) .
C14 O7 1.145(11) .
C14 C8 1.466(11) .
C3 C5 1.398(10) .
N2 C19 1.498(10) .
N2 C18 1.490(9) .
N2 C20 1.486(10) .
C17 C20 1.505(11) .
C17 N1 1.442(9) .
C19 C15 1.506(11) .
C18 C16 1.512(10) .
C16 N1 1.468(9) .
C15 N1 1.467(10) .
C9 C10 1.350(14) .
C9 C13 1.29(3) .
C8 C11 1.358(15) .
C8 C12 1.30(2) .
C10 C11 1.403(16) .
C12 C13 1.50(3) .
